data_7135051
loop_
_publ_author_name
'Begum, Fathima'
'Bhumannagari, Haripriya'
'Balasubramanian, Sridhar'
'Nayani, Kiranmai'

_publ_section_title
;
 Divergent coupling of <i>ortho</i>-alkynylnaphthols and <i>p</i>-quinone
 monoketals through a Michael addition/intramolecular annulation cascade
 to access benzofuryl &#x3b2;-naphthols.
;
_journal_issue 77
_journal_name_full 'Chemical communications (Cambridge, England)'
_journal_page_first 15003
_journal_page_last 15006
_journal_paper_doi 10.1039/d5cc02688a
_journal_volume 61
_journal_year 2025
_chemical_formula_moiety 'C25 H18 O3'
_chemical_formula_sum 'C25 H18 O3'
_chemical_formula_weight 366.39
_space_group_crystal_system monoclinic
_space_group_IT_number 15
_space_group_name_Hall '-C 2yc'
_space_group_name_H-M_alt 'C 1 2/c 1'
_atom_sites_solution_hydrogens mixed
_audit_creation_method SHELXL-2019/3
_audit_update_record
;
2025-05-08 deposited with the CCDC.	2025-08-13 downloaded from the CCDC.
;
_cell_angle_alpha 90
_cell_angle_beta 100.1830(10)
_cell_angle_gamma 90
_cell_formula_units_Z 8
_cell_length_a 23.6123(6)
_cell_length_b 9.4715(2)
_cell_length_c 17.1625(4)
_cell_measurement_reflns_used 6240
_cell_measurement_temperature 294(2)
_cell_measurement_theta_max 24.669
_cell_measurement_theta_min 2.322
_cell_volume 3777.83(15)
_computing_cell_refinement '<i>SAINT</i> (Bruker, 2016)'
_computing_data_collection '<i>APEX3</i> (Bruker, 2016)'
_computing_data_reduction 'Bruker SAINT'
_computing_molecular_graphics 'Bruker SHELXTL'
_computing_publication_material 'Bruker SHELXTL'
_computing_structure_refinement 'SHELXL-2018/3 (Sheldrick, 2018)'
_computing_structure_solution 'SHELXT 2018/2 (Sheldrick, 2018)'
_diffrn_ambient_temperature 294(2)
_diffrn_measured_fraction_theta_full 0.995
_diffrn_measured_fraction_theta_max 0.996
_diffrn_measurement_device_type 'Bruker D8 QUEST PHOTON-100'
_diffrn_measurement_method '\w and \f'
_diffrn_radiation_type MoK\a
_diffrn_radiation_wavelength 0.71073
_diffrn_reflns_av_R_equivalents 0.0374
_diffrn_reflns_av_unetI/netI 0.0391
_diffrn_reflns_Laue_measured_fraction_full 0.995
_diffrn_reflns_Laue_measured_fraction_max 0.996
_diffrn_reflns_limit_h_max 30
_diffrn_reflns_limit_h_min -30
_diffrn_reflns_limit_k_max 12
_diffrn_reflns_limit_k_min -11
_diffrn_reflns_limit_l_max 22
_diffrn_reflns_limit_l_min -22
_diffrn_reflns_number 19757
_diffrn_reflns_point_group_measured_fraction_full 0.995
_diffrn_reflns_point_group_measured_fraction_max 0.996
_diffrn_reflns_theta_full 25.242
_diffrn_reflns_theta_max 27.499
_diffrn_reflns_theta_min 2.322
_exptl_absorpt_coefficient_mu 0.084
_exptl_absorpt_correction_T_max 0.7457
_exptl_absorpt_correction_T_min 0.6829
_exptl_absorpt_correction_type multi-scan
_exptl_absorpt_process_details
;
 SADABS 2016/2: Krause, L., Herbst-Irmer, R., Sheldrick G.M. & Stalke D.,
 J. Appl. Cryst. 48 (2015) 3-10
;
_exptl_crystal_colour colourless
_exptl_crystal_density_diffrn 1.288
_exptl_crystal_description block
_exptl_crystal_F_000 1536
_exptl_crystal_size_max 0.240
_exptl_crystal_size_mid 0.180
_exptl_crystal_size_min 0.160
_refine_diff_density_max 0.149
_refine_diff_density_min -0.137
_refine_diff_density_rms 0.030
_refine_ls_extinction_method none
_refine_ls_goodness_of_fit_ref 1.012
_refine_ls_hydrogen_treatment mixed
_refine_ls_matrix_type full
_refine_ls_number_parameters 258
_refine_ls_number_reflns 4330
_refine_ls_number_restraints 0
_refine_ls_restrained_S_all 1.012
_refine_ls_R_factor_all 0.0821
_refine_ls_R_factor_gt 0.0423
_refine_ls_shift/su_max 0.000
_refine_ls_shift/su_mean 0.000
_refine_ls_structure_factor_coef Fsqd
_refine_ls_weighting_details 'w=1/[\s^2^(Fo^2^)+(0.0458P)^2^+1.4814P] where P=(Fo^2^+2Fc^2^)/3'
_refine_ls_weighting_scheme calc
_refine_ls_wR_factor_gt 0.0963
_refine_ls_wR_factor_ref 0.1174
_reflns_Friedel_coverage 0.000
_reflns_number_gt 2696
_reflns_number_total 4330
_reflns_threshold_expression 'I > 2\s(I)'
_cod_data_source_file d5cc02688a4.cif
_cod_data_source_block KB1665_0m
_cod_original_sg_symbol_H-M 'C 2/c'
_cod_database_code 7135051
_shelx_shelxl_version_number 2019/3
_shelx_space_group_comment
;
The symmetry employed for this shelxl refinement is uniquely defined
by the following loop, which should always be used as a source of
symmetry information in preference to the above space-group names.
They are only intended as comments.
;
_shelx_estimated_absorpt_t_min 0.980
_shelx_estimated_absorpt_t_max 0.987

loop_
_space_group_symop_operation_xyz
'x, y, z'
'-x, y, -z+1/2'
'x+1/2, y+1/2, z'
'-x+1/2, y+1/2, -z+1/2'
'-x, -y, -z'
'x, -y, z-1/2'
'-x+1/2, -y+1/2, -z'
'x+1/2, -y+1/2, z-1/2'

loop_
_atom_site_label
_atom_site_type_symbol
_atom_site_fract_x
_atom_site_fract_y
_atom_site_fract_z
_atom_site_U_iso_or_equiv
_atom_site_adp_type
_atom_site_occupancy
_atom_site_site_symmetry_order
_atom_site_calc_flag
_atom_site_refinement_flags_posn
_atom_site_refinement_flags_adp
_atom_site_refinement_flags_occupancy
_atom_site_disorder_assembly
_atom_site_disorder_group
C1 C 0.52545(7) 0.6876(2) 0.44175(11) 0.0648(5) Uani 1 1 d . . . . .
H1 H 0.533399 0.598856 0.464271 0.078 Uiso 1 1 calc R U . . .
C2 C 0.47708(8) 0.7584(3) 0.45343(14) 0.0853(6) Uani 1 1 d . . . . .
H2 H 0.452533 0.717133 0.483699 0.102 Uiso 1 1 calc R U . . .
C3 C 0.46422(9) 0.8918(3) 0.42037(15) 0.0919(7) Uani 1 1 d . . . . .
H3 H 0.431253 0.938945 0.428693 0.110 Uiso 1 1 calc R U . . .
C4 C 0.49969(9) 0.9525(2) 0.37626(13) 0.0785(6) Uani 1 1 d . . . . .
H4 H 0.491001 1.041770 0.354924 0.094 Uiso 1 1 calc R U . . .
C5 C 0.54957(7) 0.8827(2) 0.36208(10) 0.0587(5) Uani 1 1 d . . . . .
C6 C 0.56326(7) 0.74735(18) 0.39609(9) 0.0513(4) Uani 1 1 d . . . . .
C7 C 0.61404(7) 0.67753(17) 0.38220(8) 0.0471(4) Uani 1 1 d . . . . .
C8 C 0.64831(7) 0.74050(18) 0.33522(9) 0.0541(4) Uani 1 1 d . . . . .
C9 C 0.63453(9) 0.8747(2) 0.30167(10) 0.0662(5) Uani 1 1 d . . . . .
H9 H 0.658073 0.916210 0.270065 0.079 Uiso 1 1 calc R U . . .
C10 C 0.58698(9) 0.9428(2) 0.31555(11) 0.0683(5) Uani 1 1 d . . . . .
H10 H 0.578685 1.031929 0.293779 0.082 Uiso 1 1 calc R U . . .
C11 C 0.63153(6) 0.54239(17) 0.42131(8) 0.0463(4) Uani 1 1 d . . . . .
C12 C 0.63878(6) 0.41033(16) 0.39451(8) 0.0414(3) Uani 1 1 d . . . . .
C13 C 0.65987(6) 0.32540(16) 0.46421(8) 0.0413(3) Uani 1 1 d . . . . .
C14 C 0.66291(7) 0.41641(17) 0.52791(8) 0.0462(4) Uani 1 1 d . . . . .
C15 C 0.67945(7) 0.37491(19) 0.60586(9) 0.0541(4) Uani 1 1 d . . . . .
H15 H 0.680572 0.438039 0.647610 0.065 Uiso 1 1 calc R U . . .
C16 C 0.69408(7) 0.23595(19) 0.61821(9) 0.0523(4) Uani 1 1 d . . . . .
H16 H 0.705365 0.203507 0.669764 0.063 Uiso 1 1 calc R U . . .
C17 C 0.69248(6) 0.14159(17) 0.55538(8) 0.0467(4) Uani 1 1 d . . . . .
C18 C 0.67475(6) 0.18370(17) 0.47785(8) 0.0442(4) Uani 1 1 d . . . . .
H18 H 0.672783 0.119989 0.436228 0.053 Uiso 1 1 calc R U . . .
C19 C 0.70016(9) -0.09857(19) 0.51769(11) 0.0671(5) Uani 1 1 d . . . . .
H19A H 0.660500 -0.097588 0.492423 0.101 Uiso 1 1 calc R U . . .
H19B H 0.709633 -0.189652 0.540921 0.101 Uiso 1 1 calc R U . . .
H19C H 0.724106 -0.079427 0.479180 0.101 Uiso 1 1 calc R U . . .
C20 C 0.62626(6) 0.36334(16) 0.31123(8) 0.0411(3) Uani 1 1 d . . . . .
C21 C 0.66147(7) 0.26715(18) 0.28229(9) 0.0517(4) Uani 1 1 d . . . . .
H21 H 0.693405 0.231247 0.316017 0.062 Uiso 1 1 calc R U . . .
C22 C 0.65016(8) 0.22336(19) 0.20430(9) 0.0597(5) Uani 1 1 d . . . . .
H22 H 0.674478 0.158931 0.185969 0.072 Uiso 1 1 calc R U . . .
C23 C 0.60329(8) 0.2746(2) 0.15409(9) 0.0626(5) Uani 1 1 d . . . . .
H23 H 0.595439 0.244934 0.101640 0.075 Uiso 1 1 calc R U . . .
C24 C 0.56808(8) 0.3697(2) 0.18148(10) 0.0724(6) Uani 1 1 d . . . . .
H24 H 0.536252 0.405039 0.147297 0.087 Uiso 1 1 calc R U . . .
C25 C 0.57909(7) 0.4141(2) 0.25911(9) 0.0609(5) Uani 1 1 d . . . . .
H25 H 0.554576 0.478860 0.276740 0.073 Uiso 1 1 calc R U . . .
O1 O 0.69770(6) 0.68149(16) 0.31911(8) 0.0702(4) Uani 1 1 d . . . . .
H1O H 0.7045(11) 0.603(3) 0.3462(15) 0.126(10) Uiso 1 1 d . . . . .
O2 O 0.64613(5) 0.54998(11) 0.50308(6) 0.0530(3) Uani 1 1 d . . . . .
O3 O 0.70938(5) 0.00613(12) 0.57754(6) 0.0600(3) Uani 1 1 d . . . . .

loop_
_atom_site_aniso_label
_atom_site_aniso_U_11
_atom_site_aniso_U_22
_atom_site_aniso_U_33
_atom_site_aniso_U_23
_atom_site_aniso_U_13
_atom_site_aniso_U_12
C1 0.0553(10) 0.0666(13) 0.0716(12) -0.0090(10) 0.0083(8) -0.0064(9)
C2 0.0549(11) 0.0999(18) 0.1034(17) -0.0142(14) 0.0199(11) -0.0085(12)
C3 0.0575(12) 0.101(2) 0.1149(19) -0.0133(15) 0.0085(12) 0.0171(13)
C4 0.0668(13) 0.0766(15) 0.0857(14) -0.0082(11) -0.0044(11) 0.0195(11)
C5 0.0613(10) 0.0584(12) 0.0518(9) -0.0052(8) -0.0026(8) 0.0071(9)
C6 0.0514(9) 0.0546(11) 0.0443(8) -0.0104(8) -0.0012(7) -0.0018(8)
C7 0.0563(9) 0.0440(10) 0.0394(8) -0.0036(7) 0.0039(6) 0.0007(7)
C8 0.0681(10) 0.0522(11) 0.0427(8) -0.0001(8) 0.0118(7) 0.0088(8)
C9 0.0908(14) 0.0593(12) 0.0508(10) 0.0108(9) 0.0186(9) 0.0088(10)
C10 0.0900(14) 0.0562(12) 0.0551(10) 0.0063(9) 0.0030(9) 0.0160(10)
C11 0.0534(9) 0.0507(10) 0.0343(7) -0.0027(7) 0.0060(6) -0.0013(7)
C12 0.0434(8) 0.0444(9) 0.0362(7) -0.0012(7) 0.0059(6) -0.0012(7)
C13 0.0427(8) 0.0474(10) 0.0336(7) -0.0005(7) 0.0062(6) -0.0049(7)
C14 0.0538(9) 0.0457(10) 0.0387(8) -0.0006(7) 0.0068(6) -0.0035(7)
C15 0.0668(10) 0.0593(12) 0.0355(8) -0.0048(7) 0.0076(7) -0.0065(8)
C16 0.0592(9) 0.0627(12) 0.0338(8) 0.0063(8) 0.0053(6) -0.0090(8)
C17 0.0488(8) 0.0480(10) 0.0431(8) 0.0074(7) 0.0072(6) -0.0062(7)
C18 0.0498(8) 0.0468(10) 0.0361(7) -0.0005(7) 0.0075(6) -0.0049(7)
C19 0.0877(13) 0.0518(11) 0.0614(11) 0.0054(9) 0.0120(9) 0.0068(10)
C20 0.0454(8) 0.0426(9) 0.0349(7) 0.0006(6) 0.0062(6) -0.0044(7)
C21 0.0549(9) 0.0596(11) 0.0409(8) 0.0024(7) 0.0095(7) 0.0078(8)
C22 0.0778(12) 0.0611(12) 0.0445(9) -0.0018(8) 0.0223(8) 0.0076(9)
C23 0.0864(13) 0.0655(12) 0.0350(8) -0.0042(8) 0.0080(8) -0.0090(10)
C24 0.0748(12) 0.0870(15) 0.0467(9) -0.0065(10) -0.0137(8) 0.0138(11)
C25 0.0581(10) 0.0696(13) 0.0503(9) -0.0101(8) -0.0029(7) 0.0151(9)
O1 0.0818(9) 0.0692(10) 0.0668(8) 0.0147(7) 0.0330(7) 0.0171(7)
O2 0.0710(7) 0.0500(7) 0.0366(6) -0.0052(5) 0.0055(5) 0.0010(5)
O3 0.0796(8) 0.0490(7) 0.0482(6) 0.0103(6) 0.0021(5) -0.0038(6)

loop_
_atom_type_symbol
_atom_type_description
_atom_type_scat_dispersion_real
_atom_type_scat_dispersion_imag
_atom_type_scat_source
C C 0.0033 0.0016 'International Tables Vol C Tables 4.2.6.8 and 6.1.1.4'
H H 0.0000 0.0000 'International Tables Vol C Tables 4.2.6.8 and 6.1.1.4'
O O 0.0106 0.0060 'International Tables Vol C Tables 4.2.6.8 and 6.1.1.4'

loop_
_geom_angle_atom_site_label_1
_geom_angle_atom_site_label_2
_geom_angle_atom_site_label_3
_geom_angle
_geom_angle_site_symmetry_1
_geom_angle_site_symmetry_3
_geom_angle_publ_flag
C2 C1 C6 120.8(2) . . ?
C2 C1 H1 119.6 . . ?
C6 C1 H1 119.6 . . ?
C1 C2 C3 120.7(2) . . ?
C1 C2 H2 119.6 . . ?
C3 C2 H2 119.6 . . ?
C4 C3 C2 120.0(2) . . ?
C4 C3 H3 120.0 . . ?
C2 C3 H3 120.0 . . ?
C3 C4 C5 121.1(2) . . ?
C3 C4 H4 119.4 . . ?
C5 C4 H4 119.4 . . ?
C4 C5 C10 122.32(19) . . ?
C4 C5 C6 119.24(19) . . ?
C10 C5 C6 118.44(16) . . ?
C1 C6 C5 118.09(16) . . ?
C1 C6 C7 122.80(16) . . ?
C5 C6 C7 119.10(16) . . ?
C8 C7 C6 119.75(15) . . ?
C8 C7 C11 119.89(14) . . ?
C6 C7 C11 120.27(14) . . ?
O1 C8 C7 123.61(15) . . ?
O1 C8 C9 115.48(16) . . ?
C7 C8 C9 120.89(16) . . ?
C10 C9 C8 119.82(18) . . ?
C10 C9 H9 120.1 . . ?
C8 C9 H9 120.1 . . ?
C9 C10 C5 121.97(17) . . ?
C9 C10 H10 119.0 . . ?
C5 C10 H10 119.0 . . ?
C12 C11 O2 111.59(13) . . ?
C12 C11 C7 133.74(13) . . ?
O2 C11 C7 114.61(13) . . ?
C11 C12 C13 106.08(12) . . ?
C11 C12 C20 126.28(13) . . ?
C13 C12 C20 127.62(13) . . ?
C14 C13 C18 119.32(13) . . ?
C14 C13 C12 105.52(13) . . ?
C18 C13 C12 135.13(13) . . ?
O2 C14 C15 125.43(14) . . ?
O2 C14 C13 110.94(12) . . ?
C15 C14 C13 123.61(15) . . ?
C16 C15 C14 116.35(15) . . ?
C16 C15 H15 121.8 . . ?
C14 C15 H15 121.8 . . ?
C15 C16 C17 121.66(14) . . ?
C15 C16 H16 119.2 . . ?
C17 C16 H16 119.2 . . ?
O3 C17 C18 123.97(14) . . ?
O3 C17 C16 114.60(13) . . ?
C18 C17 C16 121.43(15) . . ?
C17 C18 C13 117.61(14) . . ?
C17 C18 H18 121.2 . . ?
C13 C18 H18 121.2 . . ?
O3 C19 H19A 109.5 . . ?
O3 C19 H19B 109.5 . . ?
H19A C19 H19B 109.5 . . ?
O3 C19 H19C 109.5 . . ?
H19A C19 H19C 109.5 . . ?
H19B C19 H19C 109.5 . . ?
C21 C20 C25 117.52(14) . . ?
C21 C20 C12 121.06(13) . . ?
C25 C20 C12 121.41(14) . . ?
C22 C21 C20 121.34(15) . . ?
C22 C21 H21 119.3 . . ?
C20 C21 H21 119.3 . . ?
C23 C22 C21 120.05(16) . . ?
C23 C22 H22 120.0 . . ?
C21 C22 H22 120.0 . . ?
C24 C23 C22 119.50(16) . . ?
C24 C23 H23 120.2 . . ?
C22 C23 H23 120.2 . . ?
C23 C24 C25 120.82(16) . . ?
C23 C24 H24 119.6 . . ?
C25 C24 H24 119.6 . . ?
C24 C25 C20 120.77(16) . . ?
C24 C25 H25 119.6 . . ?
C20 C25 H25 119.6 . . ?
C8 O1 H1O 108.9(18) . . ?
C14 O2 C11 105.85(11) . . ?
C17 O3 C19 116.88(12) . . ?

loop_
_geom_bond_atom_site_label_1
_geom_bond_atom_site_label_2
_geom_bond_distance
_geom_bond_site_symmetry_2
_geom_bond_publ_flag
C1 C2 1.369(3) . ?
C1 C6 1.407(2) . ?
C1 H1 0.9300 . ?
C2 C3 1.397(3) . ?
C2 H2 0.9300 . ?
C3 C4 1.352(3) . ?
C3 H3 0.9300 . ?
C4 C5 1.409(3) . ?
C4 H4 0.9300 . ?
C5 C10 1.411(3) . ?
C5 C6 1.422(2) . ?
C6 C7 1.426(2) . ?
C7 C8 1.375(2) . ?
C7 C11 1.470(2) . ?
C8 O1 1.365(2) . ?
C8 C9 1.409(2) . ?
C9 C10 1.352(3) . ?
C9 H9 0.9300 . ?
C10 H10 0.9300 . ?
C11 C12 1.354(2) . ?
C11 O2 1.3866(16) . ?
C12 C13 1.4544(19) . ?
C12 C20 1.4761(19) . ?
C13 C14 1.384(2) . ?
C13 C18 1.397(2) . ?
C14 O2 1.3709(18) . ?
C14 C15 1.383(2) . ?
C15 C16 1.368(2) . ?
C15 H15 0.9300 . ?
C16 C17 1.396(2) . ?
C16 H16 0.9300 . ?
C17 O3 1.3771(18) . ?
C17 C18 1.3813(19) . ?
C18 H18 0.9300 . ?
C19 O3 1.417(2) . ?
C19 H19A 0.9600 . ?
C19 H19B 0.9600 . ?
C19 H19C 0.9600 . ?
C20 C21 1.384(2) . ?
C20 C25 1.385(2) . ?
C21 C22 1.381(2) . ?
C21 H21 0.9300 . ?
C22 C23 1.366(2) . ?
C22 H22 0.9300 . ?
C23 C24 1.364(3) . ?
C23 H23 0.9300 . ?
C24 C25 1.377(2) . ?
C24 H24 0.9300 . ?
C25 H25 0.9300 . ?
O1 H1O 0.88(3) . ?

loop_
_geom_hbond_atom_site_label_D
_geom_hbond_atom_site_label_H
_geom_hbond_atom_site_label_A
_geom_hbond_distance_DH
_geom_hbond_distance_HA
_geom_hbond_distance_DA
_geom_hbond_angle_DHA
_geom_hbond_site_symmetry_A
_geom_hbond_publ_flag
O1 H1O O3 0.88(3) 2.44(3) 3.1212(18) 134(2) 7_656 yes

loop_
_geom_torsion_atom_site_label_1
_geom_torsion_atom_site_label_2
_geom_torsion_atom_site_label_3
_geom_torsion_atom_site_label_4
_geom_torsion
_geom_torsion_site_symmetry_1
_geom_torsion_site_symmetry_2
_geom_torsion_site_symmetry_3
_geom_torsion_site_symmetry_4
_geom_torsion_publ_flag
C6 C1 C2 C3 -0.1(3) . . . . ?
C1 C2 C3 C4 0.0(3) . . . . ?
C2 C3 C4 C5 0.7(3) . . . . ?
C3 C4 C5 C10 179.26(19) . . . . ?
C3 C4 C5 C6 -1.2(3) . . . . ?
C2 C1 C6 C5 -0.4(2) . . . . ?
C2 C1 C6 C7 -179.88(16) . . . . ?
C4 C5 C6 C1 1.1(2) . . . . ?
C10 C5 C6 C1 -179.38(15) . . . . ?
C4 C5 C6 C7 -179.46(15) . . . . ?
C10 C5 C6 C7 0.1(2) . . . . ?
C1 C6 C7 C8 178.27(15) . . . . ?
C5 C6 C7 C8 -1.2(2) . . . . ?
C1 C6 C7 C11 -5.1(2) . . . . ?
C5 C6 C7 C11 175.50(13) . . . . ?
C6 C7 C8 O1 179.72(14) . . . . ?
C11 C7 C8 O1 3.0(2) . . . . ?
C6 C7 C8 C9 1.2(2) . . . . ?
C11 C7 C8 C9 -175.49(15) . . . . ?
O1 C8 C9 C10 -178.74(16) . . . . ?
C7 C8 C9 C10 -0.1(3) . . . . ?
C8 C9 C10 C5 -1.0(3) . . . . ?
C4 C5 C10 C9 -179.44(17) . . . . ?
C6 C5 C10 C9 1.0(3) . . . . ?
C8 C7 C11 C12 -64.9(2) . . . . ?
C6 C7 C11 C12 118.44(19) . . . . ?
C8 C7 C11 O2 112.11(16) . . . . ?
C6 C7 C11 O2 -64.55(18) . . . . ?
O2 C11 C12 C13 -0.16(16) . . . . ?
C7 C11 C12 C13 176.91(16) . . . . ?
O2 C11 C12 C20 178.57(13) . . . . ?
C7 C11 C12 C20 -4.4(3) . . . . ?
C11 C12 C13 C14 0.51(16) . . . . ?
C20 C12 C13 C14 -178.19(14) . . . . ?
C11 C12 C13 C18 178.79(16) . . . . ?
C20 C12 C13 C18 0.1(3) . . . . ?
C18 C13 C14 O2 -179.30(13) . . . . ?
C12 C13 C14 O2 -0.70(16) . . . . ?
C18 C13 C14 C15 -0.8(2) . . . . ?
C12 C13 C14 C15 177.84(15) . . . . ?
O2 C14 C15 C16 179.29(15) . . . . ?
C13 C14 C15 C16 1.0(2) . . . . ?
C14 C15 C16 C17 0.2(2) . . . . ?
C15 C16 C17 O3 178.94(14) . . . . ?
C15 C16 C17 C18 -1.5(2) . . . . ?
O3 C17 C18 C13 -178.82(13) . . . . ?
C16 C17 C18 C13 1.7(2) . . . . ?
C14 C13 C18 C17 -0.6(2) . . . . ?
C12 C13 C18 C17 -178.68(15) . . . . ?
C11 C12 C20 C21 142.12(16) . . . . ?
C13 C12 C20 C21 -39.4(2) . . . . ?
C11 C12 C20 C25 -37.6(2) . . . . ?
C13 C12 C20 C25 140.84(16) . . . . ?
C25 C20 C21 C22 0.1(2) . . . . ?
C12 C20 C21 C22 -179.64(15) . . . . ?
C20 C21 C22 C23 -0.3(3) . . . . ?
C21 C22 C23 C24 0.4(3) . . . . ?
C22 C23 C24 C25 -0.3(3) . . . . ?
C23 C24 C25 C20 0.1(3) . . . . ?
C21 C20 C25 C24 0.0(3) . . . . ?
C12 C20 C25 C24 179.73(16) . . . . ?
C15 C14 O2 C11 -177.90(15) . . . . ?
C13 C14 O2 C11 0.61(16) . . . . ?
C12 C11 O2 C14 -0.26(16) . . . . ?
C7 C11 O2 C14 -177.94(13) . . . . ?
C18 C17 O3 C19 -9.1(2) . . . . ?
C16 C17 O3 C19 170.47(14) . . . . ?
